data_7240406
loop_
_publ_author_name
'Yang, Zhen-Li'
'Qin, Jian'
'Yang , Jun- Qing'
'Zhang, Jianguo'

_publ_section_title
;
 Synthesis and investigation alkaline energetic coordination polymers
 based on 1,2,3-triazole-4,5-dicarboxylic acid for green component of
 pyrotechnic
;
_journal_name_full CrystEngComm
_journal_paper_doi 10.1039/D0CE00317D
_journal_year 2020
_chemical_formula_moiety 'C8 H12 Li2 N6 O12'
_chemical_formula_sum 'C8 H12 Li2 N6 O12'
_chemical_formula_weight 398.12
_space_group_crystal_system triclinic
_space_group_IT_number 2
_space_group_name_Hall '-P 1'
_space_group_name_H-M_alt 'P -1'
_atom_sites_solution_hydrogens geom
_atom_sites_solution_primary direct
_atom_sites_solution_secondary difmap
_audit_creation_date 2016-07-09
_audit_creation_method
;
Olex2 1.2
(compiled 2016.02.19 svn.r3266 for OlexSys, GUI svn.r5155)
;
_audit_update_record
;
2019-11-30 deposited with the CCDC.	2020-04-27 downloaded from the CCDC.
;
_cell_angle_alpha 68.6530(10)
_cell_angle_beta 77.8890(10)
_cell_angle_gamma 85.133(2)
_cell_formula_units_Z 1
_cell_length_a 5.1580(4)
_cell_length_b 8.0740(6)
_cell_length_c 10.0880(8)
_cell_measurement_reflns_used 982
_cell_measurement_temperature 298(2)
_cell_measurement_theta_max 27.999
_cell_measurement_theta_min 2.709
_cell_volume 382.57(5)
_computing_cell_refinement 'Bruker SMART'
_computing_data_collection 'Bruker SMART'
_computing_data_reduction 'Bruker SAINT'
_computing_molecular_graphics 'Olex2 (Dolomanov et al., 2009)'
_computing_publication_material 'Olex2 (Dolomanov et al., 2009)'
_computing_structure_refinement 'XL (Sheldrick, 2008)'
_computing_structure_solution 'SHELXS-97 (Sheldrick, 1990)'
_diffrn_ambient_temperature 298.15
_diffrn_measured_fraction_theta_full 0.972
_diffrn_measured_fraction_theta_max 0.972
_diffrn_measurement_device_type 'CCD area detector'
_diffrn_measurement_method 'phi and omega scans'
_diffrn_radiation_monochromator graphite
_diffrn_radiation_type MoK\a
_diffrn_radiation_wavelength 0.71073
_diffrn_reflns_av_R_equivalents 0.0242
_diffrn_reflns_av_unetI/netI 0.0409
_diffrn_reflns_limit_h_max 6
_diffrn_reflns_limit_h_min -6
_diffrn_reflns_limit_k_max 9
_diffrn_reflns_limit_k_min -9
_diffrn_reflns_limit_l_max 11
_diffrn_reflns_limit_l_min -8
_diffrn_reflns_number 1910
_diffrn_reflns_theta_full 24.99
_diffrn_reflns_theta_max 24.99
_diffrn_reflns_theta_min 2.71
_diffrn_source 'fine-focus sealed tube'
_exptl_absorpt_coefficient_mu 0.160
_exptl_absorpt_correction_T_max 0.9795
_exptl_absorpt_correction_T_min 0.9476
_exptl_absorpt_correction_type multi-scan
_exptl_absorpt_process_details sadabs
_exptl_crystal_colour white
_exptl_crystal_colour_primary white
_exptl_crystal_density_diffrn 1.728
_exptl_crystal_density_method 'not measured'
_exptl_crystal_description block
_exptl_crystal_F_000 204
_exptl_crystal_size_max 0.34
_exptl_crystal_size_mid 0.21
_exptl_crystal_size_min 0.13
_refine_diff_density_max 0.267
_refine_diff_density_min -0.437
_refine_diff_density_rms 0.109
_refine_ls_extinction_method none
_refine_ls_goodness_of_fit_ref 1.093
_refine_ls_hydrogen_treatment constr
_refine_ls_matrix_type full
_refine_ls_number_parameters 127
_refine_ls_number_reflns 1304
_refine_ls_number_restraints 0
_refine_ls_restrained_S_all 1.093
_refine_ls_R_factor_all 0.0594
_refine_ls_R_factor_gt 0.0493
_refine_ls_shift/su_max 0.000
_refine_ls_shift/su_mean 0.000
_refine_ls_structure_factor_coef Fsqd
_refine_ls_weighting_details 'calc w=1/[\s^2^(Fo^2^)+(0.0842P)^2^+0.2324P] where P=(Fo^2^+2Fc^2^)/3'
_refine_ls_weighting_scheme calc
_refine_ls_wR_factor_gt 0.1422
_refine_ls_wR_factor_ref 0.1504
_reflns_number_gt 1062
_reflns_number_total 1304
_reflns_threshold_expression >2sigma(I)
_cod_data_source_file d0ce00317d1.cif
_cod_data_source_block 140802c
_cod_database_code 7240406
_olex2_refinement_description
;
1. Fixed Uiso
 At 1.2 times of:
  All N(H) groups, All O(H,H) groups
 At 1.5 times of:
  All O(H) groups
2.a Riding coordinates:
 O5(H5A,H5B), O6(H6A,H6B)
2.b Aromatic/amide H refined with riding coordinates:
 N1(H1)
2.c Tetrahedral OH refined with riding coordinates:
 O3(H3)
;
_olex2_submission_special_instructions 'No special instructions were received'

loop_
_space_group_symop_id
_space_group_symop_operation_xyz
1 'x, y, z'
2 '-x, -y, -z'

loop_
_atom_site_label
_atom_site_type_symbol
_atom_site_fract_x
_atom_site_fract_y
_atom_site_fract_z
_atom_site_U_iso_or_equiv
_atom_site_adp_type
_atom_site_occupancy
_atom_site_calc_flag
_atom_site_disorder_assembly
_atom_site_disorder_group
_atom_site_refinement_flags_posn
Li1 Li 0.5078(10) 0.1671(7) 0.5173(5) 0.0356(12) Uani 1 d . . .
N1 N 0.1814(5) 0.4294(3) 0.8250(2) 0.0293(6) Uani 1 d . . .
H1 H 0.0721 0.4896 0.8673 0.035 Uiso 1 calc . . R
N2 N 0.1793(5) 0.4301(3) 0.6920(3) 0.0341(6) Uani 1 d . . .
N3 N 0.3729(5) 0.3236(3) 0.6635(3) 0.0299(6) Uani 1 d . . .
O1 O 0.2504(4) 0.3636(3) 1.1081(2) 0.0350(6) Uani 1 d . . .
O2 O 0.6138(4) 0.2026(3) 1.0721(2) 0.0324(5) Uani 1 d . . .
O3 O 0.8492(4) 0.0736(3) 0.8785(2) 0.0330(5) Uani 1 d . . .
H3 H 0.7816 0.1152 0.9409 0.049 Uiso 1 calc . . R
O4 O 0.7871(4) 0.0932(3) 0.6620(2) 0.0331(5) Uani 1 d . . .
O5 O 0.7099(4) 0.0676(3) 0.3659(2) 0.0336(5) Uani 1 d . . .
H5A H 0.8755 0.0548 0.3647 0.040 Uiso 1 d . . R
H5B H 0.6785 0.1218 0.2811 0.040 Uiso 1 d . . R
O6 O 0.2729(5) 0.3052(3) 0.3917(2) 0.0470(7) Uani 1 d . . .
H6A H 0.3065 0.3004 0.3070 0.056 Uiso 1 d . . R
H6B H 0.1430 0.3766 0.3956 0.056 Uiso 1 d . . R
C1 C 0.4145(5) 0.2946(3) 1.0336(3) 0.0243(6) Uani 1 d . . .
C2 C 0.3727(5) 0.3245(3) 0.8843(3) 0.0235(6) Uani 1 d . . .
C3 C 0.4968(5) 0.2572(4) 0.7790(3) 0.0241(6) Uani 1 d . . .
C4 C 0.7232(5) 0.1342(4) 0.7701(3) 0.0253(6) Uani 1 d . . .

loop_
_atom_site_aniso_label
_atom_site_aniso_U_11
_atom_site_aniso_U_22
_atom_site_aniso_U_33
_atom_site_aniso_U_23
_atom_site_aniso_U_13
_atom_site_aniso_U_12
Li1 0.041(3) 0.044(3) 0.026(3) -0.018(2) -0.009(2) 0.009(2)
N1 0.0344(13) 0.0346(13) 0.0229(12) -0.0164(11) -0.0080(10) 0.0125(11)
N2 0.0397(14) 0.0436(15) 0.0255(13) -0.0190(12) -0.0144(11) 0.0155(12)
N3 0.0348(13) 0.0384(14) 0.0222(12) -0.0174(11) -0.0090(10) 0.0081(11)
O1 0.0420(12) 0.0462(13) 0.0218(10) -0.0207(10) -0.0078(9) 0.0152(10)
O2 0.0344(11) 0.0406(12) 0.0257(11) -0.0149(9) -0.0124(9) 0.0109(9)
O3 0.0337(11) 0.0427(12) 0.0296(11) -0.0212(10) -0.0114(9) 0.0125(9)
O4 0.0309(11) 0.0472(13) 0.0286(11) -0.0234(10) -0.0079(9) 0.0108(9)
O5 0.0279(10) 0.0500(13) 0.0253(10) -0.0170(10) -0.0077(8) 0.0098(9)
O6 0.0589(15) 0.0607(15) 0.0280(12) -0.0243(11) -0.0193(11) 0.0306(12)
C1 0.0296(14) 0.0266(14) 0.0190(14) -0.0125(11) -0.0028(11) 0.0023(11)
C2 0.0267(14) 0.0256(14) 0.0194(14) -0.0102(11) -0.0049(11) 0.0041(11)
C3 0.0262(14) 0.0298(15) 0.0193(13) -0.0113(12) -0.0064(11) 0.0011(11)
C4 0.0246(14) 0.0298(15) 0.0220(14) -0.0102(12) -0.0041(11) 0.0007(11)

loop_
_atom_type_symbol
_atom_type_description
_atom_type_scat_dispersion_real
_atom_type_scat_dispersion_imag
_atom_type_scat_source
C C 0.0033 0.0016 'International Tables Vol C Tables 4.2.6.8 and 6.1.1.4'
H H 0.0000 0.0000 'International Tables Vol C Tables 4.2.6.8 and 6.1.1.4'
O O 0.0106 0.0060 'International Tables Vol C Tables 4.2.6.8 and 6.1.1.4'
N N 0.0061 0.0033 'International Tables Vol C Tables 4.2.6.8 and 6.1.1.4'
Li Li -0.0003 0.0001 'International Tables Vol C Tables 4.2.6.8 and 6.1.1.4'

loop_
_geom_angle_atom_site_label_1
_geom_angle_atom_site_label_2
_geom_angle_atom_site_label_3
_geom_angle
_geom_angle_site_symmetry_1
_geom_angle_site_symmetry_3
_geom_angle_publ_flag
N3 Li1 Li1 145.9(3) . 2_656 ?
O4 Li1 Li1 97.7(3) . 2_656 ?
O4 Li1 N3 76.02(17) . . ?
O5 Li1 Li1 47.37(15) . 2_656 ?
O5 Li1 Li1 45.47(16) 2_656 2_656 ?
O5 Li1 N3 165.4(3) . . ?
O5 Li1 N3 100.8(2) 2_656 . ?
O5 Li1 O4 98.3(2) . . ?
O5 Li1 O4 92.4(2) 2_656 . ?
O5 Li1 O5 92.8(2) . 2_656 ?
O6 Li1 Li1 100.4(3) . 2_656 ?
O6 Li1 N3 89.8(2) . . ?
O6 Li1 O4 161.8(3) . . ?
O6 Li1 O5 92.6(2) . . ?
O6 Li1 O5 101.5(2) . 2_656 ?
N2 N1 H1 123.9 . . ?
C2 N1 H1 123.9 . . ?
C2 N1 N2 112.3(2) . . ?
N3 N2 N1 106.8(2) . . ?
N2 N3 Li1 140.9(2) . . ?
N2 N3 C3 108.5(2) . . ?
C3 N3 Li1 108.6(2) . . ?
C4 O3 H3 109.5 . . ?
C4 O4 Li1 115.6(2) . . ?
Li1 O5 Li1 87.2(2) . 2_656 ?
Li1 O5 H5A 114.0 2_656 . ?
Li1 O5 H5A 114.2 . . ?
Li1 O5 H5B 114.2 2_656 . ?
Li1 O5 H5B 114.1 . . ?
H5A O5 H5B 111.3 . . ?
Li1 O6 H6A 115.0 . . ?
Li1 O6 H6B 137.2 . . ?
H6A O6 H6B 107.7 . . ?
O1 C1 O2 126.0(3) . . ?
O1 C1 C2 117.1(2) . . ?
O2 C1 C2 116.9(2) . . ?
N1 C2 C1 123.5(2) . . ?
N1 C2 C3 103.6(2) . . ?
C3 C2 C1 132.8(2) . . ?
N3 C3 C2 108.8(2) . . ?
N3 C3 C4 117.7(2) . . ?
C2 C3 C4 133.5(2) . . ?
O3 C4 C3 118.4(2) . . ?
O4 C4 O3 122.4(3) . . ?
O4 C4 C3 119.2(2) . . ?

loop_
_geom_bond_atom_site_label_1
_geom_bond_atom_site_label_2
_geom_bond_distance
_geom_bond_site_symmetry_2
_geom_bond_publ_flag
Li1 Li1 2.854(10) 2_656 ?
Li1 N3 2.243(5) . ?
Li1 O4 2.160(5) . ?
Li1 O5 2.037(5) . ?
Li1 O5 2.102(6) 2_656 ?
Li1 O6 1.924(5) . ?
N1 H1 0.8600 . ?
N1 N2 1.342(3) . ?
N1 C2 1.336(3) . ?
N2 N3 1.316(3) . ?
N3 C3 1.361(4) . ?
O1 C1 1.245(3) . ?
O2 C1 1.260(3) . ?
O3 H3 0.8200 . ?
O3 C4 1.309(3) . ?
O4 C4 1.225(3) . ?
O5 Li1 2.102(6) 2_656 ?
O5 H5A 0.8500 . ?
O5 H5B 0.8499 . ?
O6 H6A 0.8499 . ?
O6 H6B 0.8500 . ?
C1 C2 1.496(4) . ?
C2 C3 1.381(4) . ?
C3 C4 1.478(4) . ?

loop_
_geom_torsion_atom_site_label_1
_geom_torsion_atom_site_label_2
_geom_torsion_atom_site_label_3
_geom_torsion_atom_site_label_4
_geom_torsion
_geom_torsion_site_symmetry_1
_geom_torsion_site_symmetry_2
_geom_torsion_site_symmetry_3
_geom_torsion_site_symmetry_4
_geom_torsion_publ_flag
Li1 Li1 N3 N2 -91.2(6) 2_656 . . . ?
Li1 Li1 N3 C3 69.3(6) 2_656 . . . ?
Li1 Li1 O4 C4 -131.7(3) 2_656 . . . ?
Li1 N3 C3 C2 -166.7(2) . . . . ?
Li1 N3 C3 C4 13.1(3) . . . . ?
Li1 O4 C4 O3 168.6(3) . . . . ?
Li1 O4 C4 C3 -11.8(4) . . . . ?
N1 N2 N3 Li1 160.2(3) . . . . ?
N1 N2 N3 C3 -0.3(3) . . . . ?
N1 C2 C3 N3 -0.5(3) . . . . ?
N1 C2 C3 C4 179.8(3) . . . . ?
N2 N1 C2 C1 -178.0(2) . . . . ?
N2 N1 C2 C3 0.3(3) . . . . ?
N2 N3 C3 C2 0.5(3) . . . . ?
N2 N3 C3 C4 -179.7(2) . . . . ?
N3 Li1 O4 C4 14.1(3) . . . . ?
N3 Li1 O5 Li1 158.8(12) . . . 2_656 ?
N3 C3 C4 O3 178.0(2) . . . . ?
N3 C3 C4 O4 -1.7(4) . . . . ?
O1 C1 C2 N1 4.6(4) . . . . ?
O1 C1 C2 C3 -173.2(3) . . . . ?
O2 C1 C2 N1 -175.1(3) . . . . ?
O2 C1 C2 C3 7.1(4) . . . . ?
O4 Li1 N3 N2 -174.3(3) . . . . ?
O4 Li1 N3 C3 -13.7(2) . . . . ?
O4 Li1 O5 Li1 92.9(2) . . . 2_656 ?
O5 Li1 N3 N2 -84.5(4) 2_656 . . . ?
O5 Li1 N3 N2 117.1(10) . . . . ?
O5 Li1 N3 C3 76.1(3) 2_656 . . . ?
O5 Li1 N3 C3 -82.4(11) . . . . ?
O5 Li1 O4 C4 -86.3(3) 2_656 . . . ?
O5 Li1 O4 C4 -179.6(2) . . . . ?
O5 Li1 O5 Li1 0.0 2_656 . . 2_656 ?
O6 Li1 N3 N2 17.2(5) . . . . ?
O6 Li1 N3 C3 177.8(2) . . . . ?
O6 Li1 O4 C4 53.9(10) . . . . ?
O6 Li1 O5 Li1 -101.7(3) . . . 2_656 ?
C1 C2 C3 N3 177.6(3) . . . . ?
C1 C2 C3 C4 -2.1(5) . . . . ?
C2 N1 N2 N3 0.0(3) . . . . ?
C2 C3 C4 O3 -2.3(5) . . . . ?
C2 C3 C4 O4 178.0(3) . . . . ?
